data_7003296
loop_
_publ_author_name
'Kirchmann, Marius'
'Wesemann, Lars'

_publ_section_title
;
 Amino-closo-dodecaborate---a new ligand in coordination chemistry
;
_journal_issue 4
_journal_name_full 'Dalton Transactions'
_journal_page_first 444
_journal_page_last 446
_journal_paper_doi 10.1039/b715305h
_journal_year 2008
_chemical_formula_moiety 'C37 H43 B12 N O P2 Ru, 2(C4 H8 O)'
_chemical_formula_sum 'C45 H59 B12 N O3 P2 Ru'
_chemical_formula_weight 954.66
_chemical_name_systematic
;
?
;
_space_group_IT_number 2
_symmetry_cell_setting triclinic
_symmetry_space_group_name_Hall '-P 1'
_symmetry_space_group_name_H-M 'P -1'
_atom_sites_solution_hydrogens geom
_atom_sites_solution_primary direct
_atom_sites_solution_secondary difmap
_audit_creation_method SHELXL-97
_cell_angle_alpha 76.312(7)
_cell_angle_beta 76.326(7)
_cell_angle_gamma 67.583(6)
_cell_formula_units_Z 2
_cell_length_a 12.2949(11)
_cell_length_b 14.3825(12)
_cell_length_c 15.2259(13)
_cell_measurement_temperature 173(2)
_cell_volume 2386.0(4)
_computing_cell_refinement 'STOE X-AREA'
_computing_data_collection 'STOE X-AREA'
_computing_data_reduction 'STOE X-AREA'
_computing_molecular_graphics 'ORTEP 3'
_computing_publication_material 'SHELXL-97 (Sheldrick, 1997)'
_computing_structure_refinement 'SHELXL-97 (Sheldrick, 1997)'
_computing_structure_solution 'SHELXS-97 (Sheldrick, 1997)'
_diffrn_ambient_temperature 173(2)
_diffrn_measured_fraction_theta_full 0.988
_diffrn_measured_fraction_theta_max 0.988
_diffrn_measurement_device_type 'STOE IPDS 2T'
_diffrn_measurement_method \w-scans
_diffrn_radiation_monochromator graphite
_diffrn_radiation_source 'fine-focus sealed tube'
_diffrn_radiation_type MoK\a
_diffrn_radiation_wavelength 0.71073
_diffrn_reflns_av_R_equivalents 0.0712
_diffrn_reflns_av_sigmaI/netI 0.0570
_diffrn_reflns_limit_h_max 14
_diffrn_reflns_limit_h_min -14
_diffrn_reflns_limit_k_max 17
_diffrn_reflns_limit_k_min -17
_diffrn_reflns_limit_l_max 18
_diffrn_reflns_limit_l_min -18
_diffrn_reflns_number 28368
_diffrn_reflns_theta_full 25.35
_diffrn_reflns_theta_max 25.35
_diffrn_reflns_theta_min 5.69
_exptl_absorpt_coefficient_mu 0.437
_exptl_absorpt_correction_type none
_exptl_crystal_colour yellow
_exptl_crystal_density_diffrn 1.329
_exptl_crystal_density_method 'not measured'
_exptl_crystal_description bloc
_exptl_crystal_F_000 988
_exptl_crystal_size_max 0.3
_exptl_crystal_size_mid 0.2
_exptl_crystal_size_min 0.15
_refine_diff_density_max 1.014
_refine_diff_density_min -0.751
_refine_diff_density_rms 0.083
_refine_ls_extinction_method none
_refine_ls_goodness_of_fit_ref 1.118
_refine_ls_hydrogen_treatment constr
_refine_ls_matrix_type full
_refine_ls_number_parameters 557
_refine_ls_number_reflns 8627
_refine_ls_number_restraints 0
_refine_ls_restrained_S_all 1.118
_refine_ls_R_factor_all 0.0833
_refine_ls_R_factor_gt 0.0601
_refine_ls_shift/su_max 0.029
_refine_ls_shift/su_mean 0.000
_refine_ls_structure_factor_coef Fsqd
_refine_ls_weighting_details 'calc w=1/[\s^2^(Fo^2^)+(0.0334P)^2^+6.4061P] where P=(Fo^2^+2Fc^2^)/3'
_refine_ls_weighting_scheme calc
_refine_ls_wR_factor_gt 0.1183
_refine_ls_wR_factor_ref 0.1274
_reflns_number_gt 6961
_reflns_number_total 8627
_reflns_threshold_expression >2sigma(I)
_cod_data_source_file b715305h.txt
_cod_data_source_block compound_4
_cod_database_code 7003296

loop_
_symmetry_equiv_pos_as_xyz
'x, y, z'
'-x, -y, -z'

loop_
_atom_site_label
_atom_site_type_symbol
_atom_site_fract_x
_atom_site_fract_y
_atom_site_fract_z
_atom_site_U_iso_or_equiv
_atom_site_adp_type
_atom_site_occupancy
_atom_site_symmetry_multiplicity
_atom_site_calc_flag
_atom_site_refinement_flags
_atom_site_disorder_assembly
_atom_site_disorder_group
Ru Ru 0.48455(3) 0.25475(3) 0.74440(3) 0.02392(11) Uani 1 1 d . . .
P1 P 0.28681(10) 0.30259(9) 0.81902(8) 0.0266(3) Uani 1 1 d . . .
P2 P 0.47697(10) 0.14889(9) 0.65137(8) 0.0282(3) Uani 1 1 d . . .
O1 O 0.5501(3) 0.0923(3) 0.9073(3) 0.0504(9) Uani 1 1 d . . .
N1 N 0.4760(3) 0.3763(3) 0.6234(3) 0.0318(9) Uani 1 1 d . . .
H1A H 0.4940 0.3532 0.5698 0.038 Uiso 1 1 calc R . .
H1B H 0.4064 0.4289 0.6262 0.038 Uiso 1 1 calc R . .
C110 C 0.2664(4) 0.3380(3) 0.9324(3) 0.0307(10) Uani 1 1 d . . .
C111 C 0.1486(4) 0.3695(4) 0.9796(3) 0.0406(12) Uani 1 1 d . . .
H11A H 0.0870 0.3694 0.9540 0.049 Uiso 1 1 calc R . .
C112 C 0.1237(5) 0.4006(4) 1.0635(4) 0.0504(14) Uani 1 1 d . . .
H11B H 0.0457 0.4208 1.0944 0.060 Uiso 1 1 calc R . .
C113 C 0.2144(6) 0.4018(5) 1.1015(4) 0.0523(14) Uani 1 1 d . . .
H11C H 0.1976 0.4232 1.1578 0.063 Uiso 1 1 calc R . .
C114 C 0.3305(5) 0.3710(5) 1.0554(4) 0.0486(14) Uani 1 1 d . . .
H11D H 0.3916 0.3724 1.0806 0.058 Uiso 1 1 calc R . .
C115 C 0.3563(5) 0.3380(4) 0.9717(3) 0.0395(12) Uani 1 1 d . . .
H11E H 0.4348 0.3157 0.9421 0.047 Uiso 1 1 calc R . .
C120 C 0.2165(4) 0.2049(4) 0.8501(3) 0.0297(10) Uani 1 1 d . . .
C100 C 0.1917(4) 0.4216(3) 0.7604(3) 0.0290(10) Uani 1 1 d . . .
C105 C 0.2344(5) 0.5026(4) 0.7387(4) 0.0461(13) Uani 1 1 d . . .
H10E H 0.3043 0.4945 0.7578 0.055 Uiso 1 1 calc R . .
C104 C 0.1749(5) 0.5942(4) 0.6895(5) 0.0610(17) Uani 1 1 d . . .
H10D H 0.2058 0.6468 0.6746 0.073 Uiso 1 1 calc R . .
C103 C 0.0702(5) 0.6084(4) 0.6625(4) 0.0530(15) Uani 1 1 d . . .
H10C H 0.0311 0.6699 0.6280 0.064 Uiso 1 1 calc R . .
C102 C 0.0234(5) 0.5314(4) 0.6866(4) 0.0463(13) Uani 1 1 d . . .
H10B H -0.0492 0.5417 0.6705 0.056 Uiso 1 1 calc R . .
C101 C 0.0840(4) 0.4386(4) 0.7349(4) 0.0385(11) Uani 1 1 d . . .
H10A H 0.0518 0.3868 0.7505 0.046 Uiso 1 1 calc R . .
C121 C 0.2407(5) 0.1356(4) 0.9314(3) 0.0387(11) Uani 1 1 d . . .
H121 H 0.2854 0.1438 0.9686 0.046 Uiso 1 1 calc R . .
C125 C 0.1499(4) 0.1902(4) 0.7954(3) 0.0367(11) Uani 1 1 d . . .
H125 H 0.1355 0.2336 0.7403 0.044 Uiso 1 1 calc R . .
C124 C 0.1050(5) 0.1107(5) 0.8233(4) 0.0519(14) Uani 1 1 d . . .
H124 H 0.0579 0.1032 0.7877 0.062 Uiso 1 1 calc R . .
C123 C 0.1293(6) 0.0428(5) 0.9028(4) 0.0543(15) Uani 1 1 d . . .
H123 H 0.0999 -0.0108 0.9204 0.065 Uiso 1 1 calc R . .
C122 C 0.1979(5) 0.0552(4) 0.9562(4) 0.0506(14) Uani 1 1 d . . .
H122 H 0.2156 0.0090 1.0095 0.061 Uiso 1 1 calc R . .
C220 C 0.3389(4) 0.1828(3) 0.6072(3) 0.0293(10) Uani 1 1 d . . .
C221 C 0.2747(4) 0.2851(4) 0.5791(3) 0.0307(10) Uani 1 1 d . . .
H221 H 0.3029 0.3352 0.5834 0.037 Uiso 1 1 calc R . .
C222 C 0.1698(4) 0.3132(4) 0.5450(3) 0.0350(11) Uani 1 1 d . . .
H222 H 0.1287 0.3815 0.5253 0.042 Uiso 1 1 calc R . .
C223 C 0.1265(4) 0.2388(4) 0.5405(3) 0.0409(12) Uani 1 1 d . . .
H223 H 0.0548 0.2575 0.5194 0.049 Uiso 1 1 calc R . .
C224 C 0.1895(4) 0.1366(4) 0.5672(4) 0.0407(12) Uani 1 1 d . . .
H224 H 0.1609 0.0870 0.5627 0.049 Uiso 1 1 calc R . .
C225 C 0.2952(4) 0.1084(4) 0.6006(3) 0.0342(11) Uani 1 1 d . . .
H225 H 0.3371 0.0399 0.6188 0.041 Uiso 1 1 calc R . .
C210 C 0.5873(4) 0.1560(3) 0.5476(3) 0.0324(10) Uani 1 1 d . . .
C215 C 0.5544(5) 0.2075(4) 0.4630(3) 0.0413(12) Uani 1 1 d . . .
H215 H 0.4742 0.2397 0.4578 0.050 Uiso 1 1 calc R . .
C214 C 0.6413(5) 0.2107(4) 0.3866(4) 0.0511(14) Uani 1 1 d . . .
H214 H 0.6189 0.2449 0.3301 0.061 Uiso 1 1 calc R . .
C213 C 0.7602(5) 0.1637(4) 0.3933(4) 0.0520(15) Uani 1 1 d . . .
H213 H 0.8177 0.1660 0.3416 0.062 Uiso 1 1 calc R . .
C212 C 0.7945(5) 0.1126(4) 0.4777(4) 0.0478(14) Uani 1 1 d . . .
H212 H 0.8749 0.0807 0.4823 0.057 Uiso 1 1 calc R . .
C211 C 0.7090(4) 0.1094(4) 0.5542(4) 0.0374(11) Uani 1 1 d . . .
H211 H 0.7320 0.0761 0.6106 0.045 Uiso 1 1 calc R . .
C200 C 0.5157(4) 0.0127(4) 0.6929(3) 0.0324(10) Uani 1 1 d . . .
C205 C 0.5874(4) -0.0594(4) 0.6370(4) 0.0383(11) Uani 1 1 d . . .
H205 H 0.6199 -0.0378 0.5776 0.046 Uiso 1 1 calc R . .
C204 C 0.6112(5) -0.1624(4) 0.6687(4) 0.0439(12) Uani 1 1 d . . .
H204 H 0.6599 -0.2095 0.6307 0.053 Uiso 1 1 calc R . .
C203 C 0.5634(6) -0.1955(4) 0.7556(4) 0.0544(15) Uani 1 1 d . . .
H203 H 0.5786 -0.2648 0.7765 0.065 Uiso 1 1 calc R . .
C202 C 0.4919(6) -0.1248(4) 0.8125(4) 0.0566(16) Uani 1 1 d . . .
H202 H 0.4596 -0.1470 0.8718 0.068 Uiso 1 1 calc R . .
C201 C 0.4686(5) -0.0222(4) 0.7816(4) 0.0448(13) Uani 1 1 d . . .
H201 H 0.4209 0.0244 0.8204 0.054 Uiso 1 1 calc R . .
C1 C 0.5235(4) 0.1526(4) 0.8455(3) 0.0346(11) Uani 1 1 d . . .
B104 B 0.7295(5) 0.3500(4) 0.5953(4) 0.0351(12) Uani 1 1 d . . .
H104 H 0.7571 0.3206 0.5300 0.042 Uiso 1 1 calc R . .
B105 B 0.6570(5) 0.4839(4) 0.6005(4) 0.0354(12) Uani 1 1 d . . .
H105 H 0.6390 0.5410 0.5384 0.043 Uiso 1 1 calc R . .
B110 B 0.8039(5) 0.4184(4) 0.6277(4) 0.0397(13) Uani 1 1 d . . .
H110 H 0.8813 0.4341 0.5825 0.048 Uiso 1 1 calc R . .
B111 B 0.6971(5) 0.5086(4) 0.6958(4) 0.0387(13) Uani 1 1 d . . .
H111 H 0.7049 0.5826 0.6948 0.046 Uiso 1 1 calc R . .
B112 B 0.7945(5) 0.3909(5) 0.7494(4) 0.0397(13) Uani 1 1 d . . .
H112 H 0.8654 0.3891 0.7830 0.048 Uiso 1 1 calc R . .
B109 B 0.8162(5) 0.2926(4) 0.6873(4) 0.0369(13) Uani 1 1 d . . .
H109 H 0.8997 0.2271 0.6805 0.044 Uiso 1 1 calc R . .
B106 B 0.5559(5) 0.4957(4) 0.7070(4) 0.0316(12) Uani 1 1 d . . .
H106 H 0.4713 0.5602 0.7137 0.038 Uiso 1 1 calc R . .
B107 B 0.6415(5) 0.4392(4) 0.7995(4) 0.0365(13) Uani 1 1 d . . .
H107 H 0.6124 0.4681 0.8650 0.044 Uiso 1 1 calc R . .
B108 B 0.7159(5) 0.3054(4) 0.7943(4) 0.0342(12) Uani 1 1 d . . .
H108 H 0.7345 0.2481 0.8562 0.041 Uiso 1 1 calc R . .
B101 B 0.5783(5) 0.3987(4) 0.6456(3) 0.0288(11) Uani 1 1 d . . .
B102 B 0.5722(4) 0.3709(4) 0.7655(4) 0.0283(11) Uani 1 1 d . . .
H102 H 0.4956 0.3543 0.8111 0.034 Uiso 1 1 calc R . .
B103 B 0.6743(5) 0.2845(4) 0.6990(4) 0.0306(11) Uani 1 1 d . . .
H103 H 0.6649 0.2111 0.7004 0.037 Uiso 1 1 calc R . .
O20 O 0.0654(5) 0.0801(6) 0.3406(4) 0.1018(19) Uani 1 1 d . . .
C21 C 0.1089(7) 0.1519(7) 0.2683(6) 0.089(2) Uani 1 1 d . . .
H21A H 0.1537 0.1810 0.2916 0.106 Uiso 1 1 calc R . .
H21B H 0.0436 0.2065 0.2423 0.106 Uiso 1 1 calc R . .
C22 C 0.1868(7) 0.0859(7) 0.2002(5) 0.083(2) Uani 1 1 d . . .
H22A H 0.2666 0.0517 0.2150 0.100 Uiso 1 1 calc R . .
H22B H 0.1913 0.1251 0.1389 0.100 Uiso 1 1 calc R . .
C23 C 0.1240(7) 0.0089(6) 0.2083(6) 0.082(2) Uani 1 1 d . . .
H23A H 0.0729 0.0303 0.1622 0.098 Uiso 1 1 calc R . .
H23B H 0.1818 -0.0584 0.2015 0.098 Uiso 1 1 calc R . .
C24 C 0.0557(7) 0.0088(6) 0.2976(6) 0.082(2) Uani 1 1 d . . .
H24A H -0.0273 0.0248 0.2937 0.098 Uiso 1 1 calc R . .
H24B H 0.0836 -0.0585 0.3337 0.098 Uiso 1 1 calc R . .
C31 C 0.1537(11) 0.7925(9) 0.8673(8) 0.125(4) Uiso 1 1 d . . .
H31A H 0.1091 0.8646 0.8525 0.150 Uiso 0.53(5) 1 calc PR A 1
H31B H 0.1698 0.7595 0.8146 0.150 Uiso 0.53(5) 1 calc PR A 1
H31C H 0.1465 0.8596 0.8753 0.150 Uiso 0.47(5) 1 d PR A 2
H31D H 0.1183 0.7984 0.8147 0.150 Uiso 0.47(5) 1 d PR A 2
C33 C 0.1835(14) 0.6474(12) 0.9687(11) 0.169(5) Uiso 1 1 d . . .
H33A H 0.1703 0.5962 0.9451 0.203 Uiso 1 1 calc R A .
H33B H 0.1775 0.6289 1.0348 0.203 Uiso 1 1 calc R . .
C34 C 0.3065(14) 0.6551(13) 0.9255(12) 0.169(5) Uiso 1 1 d . A .
H34A H 0.3402 0.6236 0.8709 0.202 Uiso 0.53(5) 1 calc PR A 1
H34B H 0.3624 0.6269 0.9686 0.202 Uiso 0.53(5) 1 calc PR A 1
H34C H 0.3245 0.6873 0.9668 0.202 Uiso 0.47(5) 1 d PR A 2
H34D H 0.3689 0.5895 0.9201 0.202 Uiso 0.47(5) 1 d PR A 2
C32 C 0.0979(15) 0.7456(12) 0.9448(11) 0.173(6) Uiso 1 1 d . A .
H32A H 0.0276 0.7391 0.9322 0.208 Uiso 1 1 calc R . .
H32B H 0.0741 0.7847 0.9942 0.208 Uiso 1 1 calc R . .
O30A O 0.265(2) 0.774(3) 0.903(3) 0.224(17) Uiso 0.53(5) 1 d P A 1
O30B O 0.282(2) 0.729(2) 0.851(2) 0.174(16) Uiso 0.47(5) 1 d P A 2

loop_
_atom_site_aniso_label
_atom_site_aniso_U_11
_atom_site_aniso_U_22
_atom_site_aniso_U_33
_atom_site_aniso_U_23
_atom_site_aniso_U_13
_atom_site_aniso_U_12
Ru 0.02160(18) 0.02394(19) 0.02691(19) -0.00763(14) -0.00231(13) -0.00751(14)
P1 0.0235(6) 0.0286(6) 0.0285(6) -0.0101(5) -0.0015(5) -0.0081(5)
P2 0.0287(6) 0.0267(6) 0.0303(6) -0.0097(5) 0.0004(5) -0.0106(5)
O1 0.047(2) 0.052(2) 0.042(2) 0.0040(19) -0.0090(18) -0.0105(18)
N1 0.039(2) 0.032(2) 0.031(2) -0.0038(17) -0.0110(17) -0.0168(17)
C110 0.032(2) 0.030(2) 0.030(2) -0.0122(19) -0.0033(19) -0.0074(19)
C111 0.036(3) 0.048(3) 0.036(3) -0.018(2) -0.005(2) -0.007(2)
C112 0.047(3) 0.053(3) 0.047(3) -0.026(3) 0.002(3) -0.007(3)
C113 0.069(4) 0.055(4) 0.034(3) -0.018(3) -0.011(3) -0.016(3)
C114 0.055(3) 0.062(4) 0.036(3) -0.015(3) -0.014(3) -0.019(3)
C115 0.037(3) 0.048(3) 0.033(3) -0.009(2) -0.006(2) -0.013(2)
C120 0.030(2) 0.033(3) 0.026(2) -0.0101(19) 0.0030(18) -0.012(2)
C100 0.024(2) 0.033(2) 0.030(2) -0.0112(19) -0.0008(18) -0.0081(19)
C105 0.035(3) 0.034(3) 0.073(4) -0.006(3) -0.019(3) -0.011(2)
C104 0.051(4) 0.033(3) 0.093(5) 0.003(3) -0.015(3) -0.014(3)
C103 0.048(3) 0.043(3) 0.055(4) -0.003(3) -0.016(3) 0.000(3)
C102 0.035(3) 0.049(3) 0.056(3) -0.017(3) -0.019(2) -0.003(2)
C101 0.028(2) 0.036(3) 0.055(3) -0.017(2) -0.009(2) -0.007(2)
C121 0.045(3) 0.037(3) 0.033(3) -0.007(2) -0.001(2) -0.014(2)
C125 0.039(3) 0.044(3) 0.032(3) -0.012(2) 0.001(2) -0.021(2)
C124 0.061(4) 0.063(4) 0.047(3) -0.014(3) -0.001(3) -0.040(3)
C123 0.071(4) 0.050(3) 0.053(4) -0.007(3) 0.002(3) -0.041(3)
C122 0.062(4) 0.047(3) 0.040(3) -0.002(2) 0.002(3) -0.024(3)
C220 0.031(2) 0.033(2) 0.024(2) -0.0121(19) 0.0048(18) -0.0126(19)
C221 0.033(2) 0.034(3) 0.026(2) -0.0084(19) 0.0020(18) -0.014(2)
C222 0.034(3) 0.037(3) 0.031(3) -0.007(2) -0.003(2) -0.010(2)
C223 0.034(3) 0.058(3) 0.036(3) -0.018(2) -0.002(2) -0.017(2)
C224 0.040(3) 0.046(3) 0.045(3) -0.021(2) 0.004(2) -0.023(2)
C225 0.035(3) 0.035(3) 0.035(3) -0.015(2) 0.004(2) -0.015(2)
C210 0.036(3) 0.029(2) 0.035(3) -0.014(2) 0.006(2) -0.016(2)
C215 0.047(3) 0.040(3) 0.034(3) -0.011(2) 0.005(2) -0.016(2)
C214 0.063(4) 0.047(3) 0.035(3) -0.008(2) 0.012(3) -0.021(3)
C213 0.050(3) 0.044(3) 0.055(4) -0.018(3) 0.028(3) -0.023(3)
C212 0.040(3) 0.045(3) 0.059(4) -0.027(3) 0.014(3) -0.018(2)
C211 0.034(3) 0.037(3) 0.041(3) -0.015(2) 0.007(2) -0.014(2)
C200 0.035(2) 0.031(2) 0.033(2) -0.009(2) -0.001(2) -0.013(2)
C205 0.041(3) 0.035(3) 0.039(3) -0.014(2) -0.001(2) -0.011(2)
C204 0.052(3) 0.031(3) 0.045(3) -0.017(2) -0.003(2) -0.007(2)
C203 0.072(4) 0.025(3) 0.055(4) -0.005(2) -0.007(3) -0.008(3)
C202 0.078(4) 0.037(3) 0.045(3) -0.002(3) 0.008(3) -0.022(3)
C201 0.056(3) 0.029(3) 0.043(3) -0.013(2) 0.008(2) -0.013(2)
C1 0.025(2) 0.037(3) 0.038(3) -0.010(2) 0.003(2) -0.010(2)
B104 0.040(3) 0.037(3) 0.032(3) -0.008(2) 0.002(2) -0.022(3)
B105 0.038(3) 0.033(3) 0.041(3) 0.000(2) -0.011(2) -0.018(2)
B110 0.033(3) 0.039(3) 0.051(4) -0.008(3) 0.000(3) -0.020(3)
B111 0.035(3) 0.032(3) 0.058(4) -0.009(3) -0.013(3) -0.017(2)
B112 0.031(3) 0.042(3) 0.052(4) -0.009(3) -0.014(3) -0.014(2)
B109 0.024(3) 0.033(3) 0.051(4) -0.009(3) 0.000(2) -0.009(2)
B106 0.028(3) 0.027(3) 0.043(3) -0.008(2) -0.010(2) -0.010(2)
B107 0.032(3) 0.040(3) 0.046(3) -0.017(3) -0.010(2) -0.014(2)
B108 0.025(3) 0.037(3) 0.039(3) -0.007(2) -0.007(2) -0.008(2)
B101 0.031(3) 0.030(3) 0.028(3) -0.003(2) -0.010(2) -0.011(2)
B102 0.028(3) 0.031(3) 0.030(3) -0.009(2) -0.006(2) -0.012(2)
B103 0.029(3) 0.030(3) 0.036(3) -0.008(2) -0.005(2) -0.012(2)
O20 0.073(4) 0.143(6) 0.079(4) -0.039(4) 0.016(3) -0.029(4)
C21 0.077(5) 0.084(6) 0.102(7) -0.039(5) -0.013(5) -0.012(4)
C22 0.076(5) 0.109(7) 0.063(5) -0.013(4) 0.001(4) -0.038(5)
C23 0.081(5) 0.072(5) 0.083(6) -0.011(4) -0.010(4) -0.019(4)
C24 0.073(5) 0.070(5) 0.101(6) -0.037(5) 0.004(4) -0.019(4)

loop_
_atom_type_symbol
_atom_type_description
_atom_type_scat_dispersion_real
_atom_type_scat_dispersion_imag
_atom_type_scat_source
C C 0.0033 0.0016 'International Tables Vol C Tables 4.2.6.8 and 6.1.1.4'
B B 0.0013 0.0007 'International Tables Vol C Tables 4.2.6.8 and 6.1.1.4'
N N 0.0061 0.0033 'International Tables Vol C Tables 4.2.6.8 and 6.1.1.4'
O O 0.0106 0.0060 'International Tables Vol C Tables 4.2.6.8 and 6.1.1.4'
P P 0.1023 0.0942 'International Tables Vol C Tables 4.2.6.8 and 6.1.1.4'
Ru Ru -1.2594 0.8363 'International Tables Vol C Tables 4.2.6.8 and 6.1.1.4'
H H 0.0000 0.0000 'International Tables Vol C Tables 4.2.6.8 and 6.1.1.4'

loop_
_geom_angle_atom_site_label_1
_geom_angle_atom_site_label_2
_geom_angle_atom_site_label_3
_geom_angle
_geom_angle_site_symmetry_1
_geom_angle_site_symmetry_3
_geom_angle_publ_flag
C1 Ru N1 168.08(17) . . ?
C1 Ru P1 87.88(14) . . ?
N1 Ru P1 102.09(11) . . ?
C1 Ru P2 96.13(15) . . ?
N1 Ru P2 88.77(10) . . ?
P1 Ru P2 99.36(4) . . ?
C1 Ru B102 100.43(19) . . ?
N1 Ru B102 70.42(15) . . ?
P1 Ru B102 108.19(12) . . ?
P2 Ru B102 148.17(13) . . ?
C1 Ru B103 98.04(19) . . ?
N1 Ru B103 70.06(16) . . ?
P1 Ru B103 149.55(13) . . ?
P2 Ru B103 109.56(13) . . ?
B102 Ru B103 41.39(17) . . ?
C100 P1 C120 111.2(2) . . ?
C100 P1 C110 100.2(2) . . ?
C120 P1 C110 100.4(2) . . ?
C100 P1 Ru 112.39(14) . . ?
C120 P1 Ru 116.96(15) . . ?
C110 P1 Ru 113.80(15) . . ?
C200 P2 C220 103.5(2) . . ?
C200 P2 C210 103.4(2) . . ?
C220 P2 C210 103.5(2) . . ?
C200 P2 Ru 119.28(16) . . ?
C220 P2 Ru 117.81(14) . . ?
C210 P2 Ru 107.29(15) . . ?
B101 N1 Ru 91.2(3) . . ?
B101 N1 H1A 113.4 . . ?
Ru N1 H1A 113.4 . . ?
B101 N1 H1B 113.4 . . ?
Ru N1 H1B 113.4 . . ?
H1A N1 H1B 110.7 . . ?
C115 C110 C111 118.7(4) . . ?
C115 C110 P1 125.0(4) . . ?
C111 C110 P1 116.2(3) . . ?
C112 C111 C110 120.6(5) . . ?
C112 C111 H11A 119.7 . . ?
C110 C111 H11A 119.7 . . ?
C113 C112 C111 120.1(5) . . ?
C113 C112 H11B 120.0 . . ?
C111 C112 H11B 120.0 . . ?
C112 C113 C114 119.7(5) . . ?
C112 C113 H11C 120.2 . . ?
C114 C113 H11C 120.2 . . ?
C113 C114 C115 120.5(5) . . ?
C113 C114 H11D 119.8 . . ?
C115 C114 H11D 119.8 . . ?
C110 C115 C114 120.4(5) . . ?
C110 C115 H11E 119.8 . . ?
C114 C115 H11E 119.8 . . ?
C125 C120 C121 118.6(4) . . ?
C125 C120 P1 124.6(4) . . ?
C121 C120 P1 116.6(4) . . ?
C101 C100 C105 117.5(4) . . ?
C101 C100 P1 126.9(4) . . ?
C105 C100 P1 115.5(3) . . ?
C104 C105 C100 121.2(5) . . ?
C104 C105 H10E 119.4 . . ?
C100 C105 H10E 119.4 . . ?
C103 C104 C105 120.2(5) . . ?
C103 C104 H10D 119.9 . . ?
C105 C104 H10D 119.9 . . ?
C104 C103 C102 119.7(5) . . ?
C104 C103 H10C 120.2 . . ?
C102 C103 H10C 120.2 . . ?
C103 C102 C101 120.2(5) . . ?
C103 C102 H10B 119.9 . . ?
C101 C102 H10B 119.9 . . ?
C102 C101 C100 121.1(5) . . ?
C102 C101 H10A 119.5 . . ?
C100 C101 H10A 119.5 . . ?
C122 C121 C120 120.1(5) . . ?
C122 C121 H121 119.9 . . ?
C120 C121 H121 119.9 . . ?
C124 C125 C120 120.1(5) . . ?
C124 C125 H125 120.0 . . ?
C120 C125 H125 120.0 . . ?
C123 C124 C125 121.1(5) . . ?
C123 C124 H124 119.5 . . ?
C125 C124 H124 119.5 . . ?
C124 C123 C122 119.2(5) . . ?
C124 C123 H123 120.4 . . ?
C122 C123 H123 120.4 . . ?
C123 C122 C121 120.9(5) . . ?
C123 C122 H122 119.6 . . ?
C121 C122 H122 119.6 . . ?
C221 C220 C225 118.8(4) . . ?
C221 C220 P2 119.6(3) . . ?
C225 C220 P2 121.5(4) . . ?
C222 C221 C220 120.9(4) . . ?
C222 C221 H221 119.5 . . ?
C220 C221 H221 119.5 . . ?
C221 C222 C223 119.6(5) . . ?
C221 C222 H222 120.2 . . ?
C223 C222 H222 120.2 . . ?
C222 C223 C224 120.3(5) . . ?
C222 C223 H223 119.8 . . ?
C224 C223 H223 119.8 . . ?
C223 C224 C225 120.1(5) . . ?
C223 C224 H224 120.0 . . ?
C225 C224 H224 120.0 . . ?
C224 C225 C220 120.2(5) . . ?
C224 C225 H225 119.9 . . ?
C220 C225 H225 119.9 . . ?
C215 C210 C211 119.0(4) . . ?
C215 C210 P2 122.2(4) . . ?
C211 C210 P2 118.8(4) . . ?
C214 C215 C210 120.0(5) . . ?
C214 C215 H215 120.0 . . ?
C210 C215 H215 120.0 . . ?
C213 C214 C215 120.7(6) . . ?
C213 C214 H214 119.7 . . ?
C215 C214 H214 119.7 . . ?
C214 C213 C212 120.0(5) . . ?
C214 C213 H213 120.0 . . ?
C212 C213 H213 120.0 . . ?
C211 C212 C213 119.8(5) . . ?
C211 C212 H212 120.1 . . ?
C213 C212 H212 120.1 . . ?
C212 C211 C210 120.5(5) . . ?
C212 C211 H211 119.8 . . ?
C210 C211 H211 119.8 . . ?
C205 C200 C201 118.0(4) . . ?
C205 C200 P2 121.9(4) . . ?
C201 C200 P2 120.0(4) . . ?
C204 C205 C200 121.0(5) . . ?
C204 C205 H205 119.5 . . ?
C200 C205 H205 119.5 . . ?
C203 C204 C205 120.4(5) . . ?
C203 C204 H204 119.8 . . ?
C205 C204 H204 119.8 . . ?
C204 C203 C202 119.5(5) . . ?
C204 C203 H203 120.3 . . ?
C202 C203 H203 120.3 . . ?
C201 C202 C203 120.4(5) . . ?
C201 C202 H202 119.8 . . ?
C203 C202 H202 119.8 . . ?
C202 C201 C200 120.7(5) . . ?
C202 C201 H201 119.6 . . ?
C200 C201 H201 119.6 . . ?
O1 C1 Ru 177.3(4) . . ?
B103 B104 B101 59.7(3) . . ?
B103 B104 B110 105.3(4) . . ?
B101 B104 B110 106.1(4) . . ?
B103 B104 B105 106.5(4) . . ?
B101 B104 B105 59.2(3) . . ?
B110 B104 B105 59.8(3) . . ?
B103 B104 B109 58.9(3) . . ?
B101 B104 B109 107.4(4) . . ?
B110 B104 B109 59.8(3) . . ?
B105 B104 B109 108.2(4) . . ?
B103 B104 H104 123.3 . . ?
B101 B104 H104 122.4 . . ?
B110 B104 H104 123.1 . . ?
B105 B104 H104 121.9 . . ?
B109 B104 H104 121.7 . . ?
B101 B105 B111 106.5(4) . . ?
B101 B105 B110 106.3(4) . . ?
B111 B105 B110 59.9(3) . . ?
B101 B105 B106 59.3(3) . . ?
B111 B105 B106 59.6(3) . . ?
B110 B105 B106 107.1(4) . . ?
B101 B105 B104 59.5(3) . . ?
B111 B105 B104 107.6(4) . . ?
B110 B105 B104 59.6(3) . . ?
B106 B105 B104 107.5(4) . . ?
B101 B105 H105 123.0 . . ?
B111 B105 H105 122.1 . . ?
B110 B105 H105 122.4 . . ?
B106 B105 H105 122.1 . . ?
B104 B105 H105 121.8 . . ?
B111 B110 B104 108.5(4) . . ?
B111 B110 B112 60.5(3) . . ?
B104 B110 B112 108.5(4) . . ?
B111 B110 B105 60.1(3) . . ?
B104 B110 B105 60.5(3) . . ?
B112 B110 B105 108.8(4) . . ?
B111 B110 B109 108.9(4) . . ?
B104 B110 B109 60.8(3) . . ?
B112 B110 B109 59.9(3) . . ?
B105 B110 B109 109.7(4) . . ?
B111 B110 H110 121.4 . . ?
B104 B110 H110 121.3 . . ?
B112 B110 H110 121.5 . . ?
B105 B110 H110 121.0 . . ?
B109 B110 H110 120.8 . . ?
B106 B111 B110 108.0(4) . . ?
B106 B111 B105 60.4(3) . . ?
B110 B111 B105 60.1(3) . . ?
B106 B111 B107 60.6(3) . . ?
B110 B111 B107 107.9(4) . . ?
B105 B111 B107 109.3(4) . . ?
B106 B111 B112 107.8(4) . . ?
B110 B111 B112 59.9(3) . . ?
B105 B111 B112 108.3(4) . . ?
B107 B111 B112 59.5(3) . . ?
B106 B111 H111 121.5 . . ?
B110 B111 H111 122.0 . . ?
B105 B111 H111 121.0 . . ?
B107 B111 H111 121.3 . . ?
B112 B111 H111 122.0 . . ?
B108 B112 B107 61.0(3) . . ?
B108 B112 B110 108.9(4) . . ?
B107 B112 B110 108.3(4) . . ?
B108 B112 B109 60.8(3) . . ?
B107 B112 B109 109.5(4) . . ?
B110 B112 B109 60.1(3) . . ?
B108 B112 B111 109.2(4) . . ?
B107 B112 B111 60.2(3) . . ?
B110 B112 B111 59.7(3) . . ?
B109 B112 B111 108.4(4) . . ?
B108 B112 H112 120.6 . . ?
B107 B112 H112 121.0 . . ?
B110 B112 H112 121.8 . . ?
B109 B112 H112 121.0 . . ?
B111 B112 H112 121.6 . . ?
B103 B109 B112 105.2(4) . . ?
B103 B109 B110 105.4(4) . . ?
B112 B109 B110 59.9(3) . . ?
B103 B109 B108 59.7(3) . . ?
B112 B109 B108 59.0(3) . . ?
B110 B109 B108 107.3(4) . . ?
B103 B109 B104 59.4(3) . . ?
B112 B109 B104 107.4(4) . . ?
B110 B109 B104 59.4(3) . . ?
B108 B109 B104 108.4(4) . . ?
B103 B109 H109 123.6 . . ?
B112 B109 H109 122.8 . . ?
B110 B109 H109 122.6 . . ?
B108 B109 H109 121.6 . . ?
B104 B109 H109 121.6 . . ?
B101 B106 B102 60.1(3) . . ?
B101 B106 B111 106.8(4) . . ?
B102 B106 B111 105.6(4) . . ?
B101 B106 B105 59.4(3) . . ?
B102 B106 B105 106.8(4) . . ?
B111 B106 B105 59.9(3) . . ?
B101 B106 B107 107.6(4) . . ?
B102 B106 B107 58.5(3) . . ?
B111 B106 B107 60.1(3) . . ?
B105 B106 B107 108.4(4) . . ?
B101 B106 H106 122.0 . . ?
B102 B106 H106 123.2 . . ?
B111 B106 H106 122.7 . . ?
B105 B106 H106 121.7 . . ?
B107 B106 H106 121.7 . . ?
B102 B107 B112 105.3(4) . . ?
B102 B107 B111 105.7(4) . . ?
B112 B107 B111 60.3(3) . . ?
B102 B107 B108 59.6(3) . . ?
B112 B107 B108 59.0(3) . . ?
B111 B107 B108 107.7(4) . . ?
B102 B107 B106 59.5(3) . . ?
B112 B107 B106 107.4(4) . . ?
B111 B107 B106 59.3(3) . . ?
B108 B107 B106 108.3(4) . . ?
B102 B107 H107 123.5 . . ?
B112 B107 H107 122.7 . . ?
B111 B107 H107 122.3 . . ?
B108 B107 H107 121.6 . . ?
B106 B107 H107 121.7 . . ?
B102 B108 B112 105.4(4) . . ?
B102 B108 B103 58.2(3) . . ?
B112 B108 B103 105.7(4) . . ?
B102 B108 B109 105.8(4) . . ?
B112 B108 B109 60.2(3) . . ?
B103 B108 B109 59.0(3) . . ?
B102 B108 B107 58.6(3) . . ?
B112 B108 B107 60.0(3) . . ?
B103 B108 B107 105.6(4) . . ?
B109 B108 B107 108.2(4) . . ?
B102 B108 H108 123.9 . . ?
B112 B108 H108 122.7 . . ?
B103 B108 H108 123.7 . . ?
B109 B108 H108 121.8 . . ?
B107 B108 H108 122.1 . . ?
N1 B101 B103 108.4(4) . . ?
N1 B101 B106 123.5(4) . . ?
B103 B101 B106 107.7(4) . . ?
N1 B101 B105 137.8(4) . . ?
B103 B101 B105 108.6(4) . . ?
B106 B101 B105 61.3(3) . . ?
N1 B101 B102 108.0(4) . . ?
B103 B101 B102 58.4(3) . . ?
B106 B101 B102 60.0(3) . . ?
B105 B101 B102 108.3(4) . . ?
N1 B101 B104 124.8(4) . . ?
B103 B101 B104 60.1(3) . . ?
B106 B101 B104 110.6(4) . . ?
B105 B101 B104 61.3(3) . . ?
B102 B101 B104 107.5(4) . . ?
B103 B102 B107 110.4(4) . . ?
B103 B102 B108 61.1(3) . . ?
B107 B102 B108 61.8(3) . . ?
B103 B102 B106 109.5(4) . . ?
B107 B102 B106 61.9(3) . . ?
B108 B102 B106 112.0(4) . . ?
B103 B102 B101 60.7(3) . . ?
B107 B102 B101 110.2(4) . . ?
B108 B102 B101 110.9(4) . . ?
B106 B102 B101 59.9(3) . . ?
B103 B102 Ru 70.0(2) . . ?
B107 B102 Ru 169.4(4) . . ?
B108 B102 Ru 111.4(3) . . ?
B106 B102 Ru 128.4(3) . . ?
B101 B102 Ru 79.5(2) . . ?
B103 B102 H102 120.9 . . ?
B107 B102 H102 119.8 . . ?
B108 B102 H102 119.1 . . ?
B106 B102 H102 120.2 . . ?
B101 B102 H102 120.9 . . ?
Ru B102 H102 54.9 . . ?
B102 B103 B109 109.6(4) . . ?
B102 B103 B101 60.9(3) . . ?
B109 B103 B101 110.1(4) . . ?
B102 B103 B104 109.6(4) . . ?
B109 B103 B104 61.8(3) . . ?
B101 B103 B104 60.2(3) . . ?
B102 B103 B108 60.7(3) . . ?
B109 B103 B108 61.3(3) . . ?
B101 B103 B108 110.7(4) . . ?
B104 B103 B108 111.6(4) . . ?
B102 B103 Ru 68.6(2) . . ?
B109 B103 Ru 169.0(4) . . ?
B101 B103 Ru 78.9(2) . . ?
B104 B103 Ru 129.3(3) . . ?
B108 B103 Ru 110.1(3) . . ?
B102 B103 H103 121.1 . . ?
B109 B103 H103 120.3 . . ?
B101 B103 H103 120.6 . . ?
B104 B103 H103 120.1 . . ?
B108 B103 H103 119.6 . . ?
Ru B103 H103 56.3 . . ?
C24 O20 C21 107.1(6) . . ?
O20 C21 C22 102.5(7) . . ?
O20 C21 H21A 111.3 . . ?
C22 C21 H21A 111.3 . . ?
O20 C21 H21B 111.3 . . ?
C22 C21 H21B 111.3 . . ?
H21A C21 H21B 109.2 . . ?
C21 C22 C23 103.1(7) . . ?
C21 C22 H22A 111.1 . . ?
C23 C22 H22A 111.1 . . ?
C21 C22 H22B 111.1 . . ?
C23 C22 H22B 111.1 . . ?
H22A C22 H22B 109.1 . . ?
C24 C23 C22 104.4(7) . . ?
C24 C23 H23A 110.9 . . ?
C22 C23 H23A 110.9 . . ?
C24 C23 H23B 110.9 . . ?
C22 C23 H23B 110.9 . . ?
H23A C23 H23B 108.9 . . ?
O20 C24 C23 110.7(7) . . ?
O20 C24 H24A 109.5 . . ?
C23 C24 H24A 109.5 . . ?
O20 C24 H24B 109.5 . . ?
C23 C24 H24B 109.5 . . ?
H24A C24 H24B 108.1 . . ?
C32 C31 O30B 108.7(15) . . ?
C32 C31 O30A 97.3(15) . . ?
O30B C31 O30A 42.3(12) . . ?
C32 C31 H31A 112.3 . . ?
O30B C31 H31A 134.5 . . ?
O30A C31 H31A 112.3 . . ?
C32 C31 H31B 112.3 . . ?
O30B C31 H31B 70.4 . . ?
O30A C31 H31B 112.3 . . ?
H31A C31 H31B 109.9 . . ?
C32 C31 H31C 110.5 . . ?
O30B C31 H31C 109.4 . . ?
O30A C31 H31C 76.3 . . ?
H31A C31 H31C 36.9 . . ?
H31B C31 H31C 134.4 . . ?
C32 C31 H31D 109.8 . . ?
O30B C31 H31D 108.8 . . ?
O30A C31 H31D 147.0 . . ?
H31A C31 H31D 75.0 . . ?
H31B C31 H31D 40.1 . . ?
H31C C31 H31D 109.6 . . ?
C32 C33 C34 106.5(14) . . ?
C32 C33 H33A 110.4 . . ?
C34 C33 H33A 110.4 . . ?
C32 C33 H33B 110.4 . . ?
C34 C33 H33B 110.4 . . ?
H33A C33 H33B 108.6 . . ?
O30B C34 C33 102.4(16) . . ?
O30B C34 O30A 42.6(12) . . ?
C33 C34 O30A 96.8(15) . . ?
O30B C34 H34A 71.5 . . ?
C33 C34 H34A 112.4 . . ?
O30A C34 H34A 112.4 . . ?
O30B C34 H34B 140.3 . . ?
C33 C34 H34B 112.4 . . ?
O30A C34 H34B 112.3 . . ?
H34A C34 H34B 109.9 . . ?
O30B C34 H34C 104.3 . . ?
C33 C34 H34C 105.0 . . ?
O30A C34 H34C 64.9 . . ?
H34A C34 H34C 142.5 . . ?
H34B C34 H34C 49.4 . . ?
O30B C34 H34D 121.3 . . ?
C33 C34 H34D 113.6 . . ?
O30A C34 H34D 149.3 . . ?
H34A C34 H34D 52.8 . . ?
H34B C34 H34D 61.0 . . ?
H34C C34 H34D 108.8 . . ?
C31 C32 C33 105.9(14) . . ?
C31 C32 H32A 110.6 . . ?
C33 C32 H32A 110.6 . . ?
C31 C32 H32B 110.6 . . ?
C33 C32 H32B 110.6 . . ?
H32A C32 H32B 108.7 . . ?
C31 O30A C34 98(2) . . ?
C31 O30A H34C 127.8 . . ?
C34 O30A H34C 37.4 . . ?
C34 O30B C31 109(2) . . ?

loop_
_geom_bond_atom_site_label_1
_geom_bond_atom_site_label_2
_geom_bond_distance
_geom_bond_site_symmetry_2
_geom_bond_publ_flag
Ru C1 1.870(5) . ?
Ru N1 2.211(4) . ?
Ru P1 2.3374(12) . ?
Ru P2 2.3504(12) . ?
Ru B102 2.418(5) . ?
Ru B103 2.442(5) . ?
P1 C100 1.827(5) . ?
P1 C120 1.834(5) . ?
P1 C110 1.848(4) . ?
P2 C200 1.819(5) . ?
P2 C220 1.824(5) . ?
P2 C210 1.835(5) . ?
O1 C1 1.136(6) . ?
N1 B101 1.538(6) . ?
N1 H1A 0.9000 . ?
N1 H1B 0.9000 . ?
C110 C115 1.376(7) . ?
C110 C111 1.407(6) . ?
C111 C112 1.381(7) . ?
C111 H11A 0.9300 . ?
C112 C113 1.379(8) . ?
C112 H11B 0.9300 . ?
C113 C114 1.385(8) . ?
C113 H11C 0.9300 . ?
C114 C115 1.389(7) . ?
C114 H11D 0.9300 . ?
C115 H11E 0.9300 . ?
C120 C125 1.396(6) . ?
C120 C121 1.406(7) . ?
C100 C101 1.383(6) . ?
C100 C105 1.394(7) . ?
C105 C104 1.374(8) . ?
C105 H10E 0.9300 . ?
C104 C103 1.371(8) . ?
C104 H10D 0.9300 . ?
C103 C102 1.373(8) . ?
C103 H10C 0.9300 . ?
C102 C101 1.383(7) . ?
C102 H10B 0.9300 . ?
C101 H10A 0.9300 . ?
C121 C122 1.385(7) . ?
C121 H121 0.9300 . ?
C125 C124 1.390(7) . ?
C125 H125 0.9300 . ?
C124 C123 1.377(8) . ?
C124 H124 0.9300 . ?
C123 C122 1.383(8) . ?
C123 H123 0.9300 . ?
C122 H122 0.9300 . ?
C220 C221 1.395(6) . ?
C220 C225 1.399(6) . ?
C221 C222 1.384(6) . ?
C221 H221 0.9300 . ?
C222 C223 1.386(7) . ?
C222 H222 0.9300 . ?
C223 C224 1.386(8) . ?
C223 H223 0.9300 . ?
C224 C225 1.387(7) . ?
C224 H224 0.9300 . ?
C225 H225 0.9300 . ?
C210 C215 1.391(7) . ?
C210 C211 1.405(7) . ?
C215 C214 1.386(7) . ?
C215 H215 0.9300 . ?
C214 C213 1.374(8) . ?
C214 H214 0.9300 . ?
C213 C212 1.393(8) . ?
C213 H213 0.9300 . ?
C212 C211 1.377(7) . ?
C212 H212 0.9300 . ?
C211 H211 0.9300 . ?
C200 C205 1.393(6) . ?
C200 C201 1.394(7) . ?
C205 C204 1.383(7) . ?
C205 H205 0.9300 . ?
C204 C203 1.367(8) . ?
C204 H204 0.9300 . ?
C203 C202 1.390(8) . ?
C203 H203 0.9300 . ?
C202 C201 1.376(7) . ?
C202 H202 0.9300 . ?
C201 H201 0.9300 . ?
B104 B103 1.766(8) . ?
B104 B101 1.767(7) . ?
B104 B110 1.783(8) . ?
B104 B105 1.799(8) . ?
B104 B109 1.808(8) . ?
B104 H104 1.1000 . ?
B105 B101 1.761(7) . ?
B105 B111 1.786(8) . ?
B105 B110 1.786(8) . ?
B105 B106 1.795(8) . ?
B105 H105 1.1000 . ?
B110 B111 1.782(8) . ?
B110 B112 1.786(9) . ?
B110 B109 1.790(8) . ?
B110 H110 1.1000 . ?
B111 B106 1.780(7) . ?
B111 B107 1.795(9) . ?
B111 B112 1.797(8) . ?
B111 H111 1.1000 . ?
B112 B108 1.764(8) . ?
B112 B107 1.783(8) . ?
B112 B109 1.786(8) . ?
B112 H112 1.1000 . ?
B109 B103 1.757(7) . ?
B109 B108 1.797(8) . ?
B109 H109 1.1000 . ?
B106 B101 1.760(7) . ?
B106 B102 1.763(7) . ?
B106 B107 1.805(8) . ?
B106 H106 1.1000 . ?
B107 B102 1.744(7) . ?
B107 B108 1.800(8) . ?
B107 H107 1.1000 . ?
B108 B102 1.761(7) . ?
B108 B103 1.769(7) . ?
B108 H108 1.1000 . ?
B101 B103 1.759(7) . ?
B101 B102 1.763(7) . ?
B102 B103 1.718(7) . ?
B102 H102 1.1000 . ?
B103 H103 1.1000 . ?
O20 C24 1.393(9) . ?
O20 C21 1.473(10) . ?
C21 C22 1.482(10) . ?
C21 H21A 0.9700 . ?
C21 H21B 0.9700 . ?
C22 C23 1.543(11) . ?
C22 H22A 0.9700 . ?
C22 H22B 0.9700 . ?
C23 C24 1.418(10) . ?
C23 H23A 0.9700 . ?
C23 H23B 0.9700 . ?
C24 H24A 0.9700 . ?
C24 H24B 0.9700 . ?
C31 C32 1.383(16) . ?
C31 O30B 1.48(3) . ?
C31 O30A 1.50(3) . ?
C31 H31A 0.9700 . ?
C31 H31B 0.9700 . ?
C31 H31C 0.9700 . ?
C31 H31D 0.9700 . ?
C33 C32 1.427(17) . ?
C33 C34 1.534(18) . ?
C33 H33A 0.9700 . ?
C33 H33B 0.9700 . ?
C34 O30B 1.36(2) . ?
C34 O30A 1.56(3) . ?
C34 H34A 0.9700 . ?
C34 H34B 0.9700 . ?
C34 H34C 0.9700 . ?
C34 H34D 0.9700 . ?
C32 H32A 0.9700 . ?
C32 H32B 0.9700 . ?
